data_7206595
loop_
_publ_author_name
'Ren, Guojian'
'Liu, Shuxia'
'Ma, Fengji'
'Wei, Feng'
'Tang, Qun'
'Yang, Yuan'
'Liang, Dadong'
'Li, Shujun'
'Chen, Yaguang'

_publ_section_title
;
 A 9-connected metal--organic framework with gas adsorption properties
;
_journal_issue 40
_journal_name_full 'Journal of Materials Chemistry'
_journal_page_first 15909
_journal_paper_doi 10.1039/c1jm12834e
_journal_volume 21
_journal_year 2011
_chemical_formula_sum 'C30 H18 N3 Ni3 O13'
_chemical_formula_weight 804.54
_chemical_name_systematic
;
?
;
_space_group_IT_number 217
_symmetry_cell_setting cubic
_symmetry_space_group_name_Hall 'I -4 2 3'
_symmetry_space_group_name_H-M 'I -4 3 m'
_atom_sites_solution_hydrogens geom
_atom_sites_solution_primary direct
_atom_sites_solution_secondary difmap
_audit_creation_method SHELXL-97
_cell_angle_alpha 90.00
_cell_angle_beta 90.00
_cell_angle_gamma 90.00
_cell_formula_units_Z 8
_cell_length_a 21.6623(19)
_cell_length_b 21.6623(19)
_cell_length_c 21.6623(19)
_cell_measurement_reflns_used 1755
_cell_measurement_temperature 296(2)
_cell_measurement_theta_max 28.35
_cell_measurement_theta_min 1.33
_cell_volume 10165.1(15)
_computing_cell_refinement 'Bruker SMART'
_computing_data_collection 'Bruker SMART'
_computing_data_reduction 'Bruker SAINT'
_computing_molecular_graphics 'Bruker SHELXTL'
_computing_publication_material 'Bruker SHELXTL'
_computing_structure_refinement 'SHELXL-97 (Sheldrick, 1997)'
_computing_structure_solution 'SHELXS-97 (Sheldrick, 1990)'
_diffrn_ambient_temperature 296(2)
_diffrn_detector_area_resol_mean '100x100 microns'
_diffrn_measured_fraction_theta_full 0.996
_diffrn_measured_fraction_theta_max 0.996
_diffrn_measurement_device_type 'CCD area detector'
_diffrn_measurement_method 'phi and omega scans'
_diffrn_radiation_monochromator graphite
_diffrn_radiation_source 'fine-focus sealed tube'
_diffrn_radiation_type MoK\a
_diffrn_radiation_wavelength 0.71073
_diffrn_reflns_av_R_equivalents 0.1512
_diffrn_reflns_av_sigmaI/netI 0.0736
_diffrn_reflns_limit_h_max 28
_diffrn_reflns_limit_h_min -28
_diffrn_reflns_limit_k_max 28
_diffrn_reflns_limit_k_min -27
_diffrn_reflns_limit_l_max 22
_diffrn_reflns_limit_l_min -27
_diffrn_reflns_number 31197
_diffrn_reflns_theta_full 28.35
_diffrn_reflns_theta_max 28.35
_diffrn_reflns_theta_min 1.33
_diffrn_standards_decay_% none
_diffrn_standards_interval_count none
_diffrn_standards_interval_time none
_diffrn_standards_number none
_exptl_absorpt_coefficient_mu 1.145
_exptl_absorpt_correction_T_max 0.802
_exptl_absorpt_correction_T_min 0.747
_exptl_absorpt_correction_type multi-scan
_exptl_absorpt_process_details 'ABSCOR by T.Higashi 8 March, 1995'
_exptl_crystal_colour green
_exptl_crystal_density_diffrn 1.051
_exptl_crystal_density_meas 1.051
_exptl_crystal_density_method 'not measured'
_exptl_crystal_description block
_exptl_crystal_F_000 3256
_exptl_crystal_size_max 0.271
_exptl_crystal_size_mid 0.212
_exptl_crystal_size_min 0.192
_platon_squeeze_details
;
;
_refine_diff_density_max 0.208
_refine_diff_density_min -0.305
_refine_diff_density_rms 0.046
_refine_ls_abs_structure_details 'Flack H D (1983), Acta Cryst. A39, 876-881'
_refine_ls_abs_structure_Flack 0.01(2)
_refine_ls_extinction_method none
_refine_ls_goodness_of_fit_ref 0.903
_refine_ls_hydrogen_treatment constr
_refine_ls_matrix_type full
_refine_ls_number_parameters 88
_refine_ls_number_reflns 2340
_refine_ls_number_restraints 0
_refine_ls_restrained_S_all 0.903
_refine_ls_R_factor_all 0.0559
_refine_ls_R_factor_gt 0.0388
_refine_ls_shift/su_max 0.001
_refine_ls_shift/su_mean 0.000
_refine_ls_structure_factor_coef Fsqd
_refine_ls_weighting_details 'calc w=1/[\s^2^(Fo^2^)+(0.0235P)^2^+0.0000P] where P=(Fo^2^+2Fc^2^)/3'
_refine_ls_weighting_scheme calc
_refine_ls_wR_factor_gt 0.0580
_refine_ls_wR_factor_ref 0.0610
_reflns_number_gt 1849
_reflns_number_total 2340
_reflns_threshold_expression >2sigma(I)
_cod_data_source_file c1jm12834e.txt
_cod_data_source_block p1
_cod_database_code 7206595

loop_
_symmetry_equiv_pos_as_xyz
'x, y, z'
'y, -x, -z'
'-x, -y, z'
'-y, x, -z'
'x, -y, -z'
'-y, -x, z'
'-x, y, -z'
'y, x, z'
'z, x, y'
'x, -z, -y'
'-z, -x, y'
'-x, z, -y'
'z, -x, -y'
'-x, -z, y'
'-z, x, -y'
'x, z, y'
'y, z, x'
'z, y, x'
'z, -y, -x'
'-z, -y, x'
'-z, y, -x'
'y, -z, -x'
'-y, -z, x'
'-y, z, -x'
'x+1/2, y+1/2, z+1/2'
'y+1/2, -x+1/2, -z+1/2'
'-x+1/2, -y+1/2, z+1/2'
'-y+1/2, x+1/2, -z+1/2'
'x+1/2, -y+1/2, -z+1/2'
'-y+1/2, -x+1/2, z+1/2'
'-x+1/2, y+1/2, -z+1/2'
'y+1/2, x+1/2, z+1/2'
'z+1/2, x+1/2, y+1/2'
'x+1/2, -z+1/2, -y+1/2'
'-z+1/2, -x+1/2, y+1/2'
'-x+1/2, z+1/2, -y+1/2'
'z+1/2, -x+1/2, -y+1/2'
'-x+1/2, -z+1/2, y+1/2'
'-z+1/2, x+1/2, -y+1/2'
'x+1/2, z+1/2, y+1/2'
'y+1/2, z+1/2, x+1/2'
'z+1/2, y+1/2, x+1/2'
'z+1/2, -y+1/2, -x+1/2'
'-z+1/2, -y+1/2, x+1/2'
'-z+1/2, y+1/2, -x+1/2'
'y+1/2, -z+1/2, -x+1/2'
'-y+1/2, -z+1/2, x+1/2'
'-y+1/2, z+1/2, -x+1/2'

loop_
_atom_site_label
_atom_site_type_symbol
_atom_site_fract_x
_atom_site_fract_y
_atom_site_fract_z
_atom_site_U_iso_or_equiv
_atom_site_adp_type
_atom_site_occupancy
_atom_site_symmetry_multiplicity
_atom_site_calc_flag
_atom_site_refinement_flags
C1 C 0.70314(13) 0.70314(13) 0.91426(18) 0.0347(9) Uani 1 2 d S
C2 C 0.67137(14) 0.74796(14) 0.94634(13) 0.0483(10) Uani 1 1 d .
H2 H 0.6397 0.7699 0.9274 0.071(10) Uiso 1 1 calc R
C3 C 0.54525(12) 0.7529(2) 0.54525(12) 0.0556(15) Uani 1 2 d S
C4 C 0.68688(12) 0.75969(15) 1.00616(13) 0.0448(8) Uani 1 1 d .
H4 H 0.6639 0.7890 1.0274 0.19(2) Uiso 1 1 calc R
C5 C 0.56149(15) 0.7566(2) 0.48403(15) 0.1017(18) Uani 1 1 d .
H5 H 0.6029 0.7591 0.4730 0.066(10) Uiso 1 1 calc R
C6 C 0.69189(12) 0.69189(12) 0.84608(17) 0.0273(9) Uani 1 2 d S
C7 C 0.59479(12) 0.7453(2) 0.59479(12) 0.0437(12) Uani 1 2 d S
N1 N 0.73226(10) 0.73226(10) 1.03583(11) 0.0293(6) Uani 1 2 d S
Ni1 Ni 0.618802(18) 0.731960(14) 0.731960(14) 0.01851(10) Uani 1 2 d S
O1 O 0.65252(8) 0.72567(10) 0.82121(8) 0.0431(5) Uani 1 1 d .
O3 O 0.57662(9) 0.74112(12) 0.64816(9) 0.0658(8) Uani 1 1 d .
O2 O 0.69929(11) 0.69929(11) 0.69929(11) 0.0255(10) Uani 1 6 d S

loop_
_atom_site_aniso_label
_atom_site_aniso_U_11
_atom_site_aniso_U_22
_atom_site_aniso_U_33
_atom_site_aniso_U_23
_atom_site_aniso_U_13
_atom_site_aniso_U_12
C1 0.0380(15) 0.0380(15) 0.028(2) -0.0080(14) -0.0080(14) 0.011(2)
C2 0.048(2) 0.068(3) 0.0290(17) -0.0114(15) -0.0172(14) 0.0306(17)
C3 0.0286(15) 0.110(5) 0.0286(15) 0.0023(16) -0.0152(19) 0.0023(16)
C4 0.0436(18) 0.061(2) 0.0297(16) -0.0208(15) -0.0127(13) 0.0263(16)
C5 0.034(2) 0.237(6) 0.035(2) 0.010(3) -0.0127(15) -0.015(3)
C6 0.0304(14) 0.0304(14) 0.021(2) -0.0068(12) -0.0068(12) 0.0025(17)
C7 0.0366(15) 0.058(3) 0.0366(15) -0.0063(13) -0.017(2) -0.0063(13)
N1 0.0346(10) 0.0346(10) 0.0189(15) -0.0015(10) -0.0015(10) 0.0053(19)
Ni1 0.0159(2) 0.01983(15) 0.01983(15) -0.0007(2) -0.00113(13) -0.00113(13)
O1 0.0414(12) 0.0645(15) 0.0232(11) -0.0048(10) -0.0099(8) 0.0278(11)
O3 0.0418(13) 0.134(2) 0.0213(11) -0.0025(14) -0.0109(10) 0.0096(15)
O2 0.0255(10) 0.0255(10) 0.0255(10) 0.0046(12) 0.0046(12) 0.0046(12)

loop_
_atom_type_symbol
_atom_type_description
_atom_type_scat_dispersion_real
_atom_type_scat_dispersion_imag
_atom_type_scat_source
C C 0.0033 0.0016 'International Tables Vol C Tables 4.2.6.8 and 6.1.1.4'
H H 0.0000 0.0000 'International Tables Vol C Tables 4.2.6.8 and 6.1.1.4'
N N 0.0061 0.0033 'International Tables Vol C Tables 4.2.6.8 and 6.1.1.4'
Ni Ni 0.3393 1.1124 'International Tables Vol C Tables 4.2.6.8 and 6.1.1.4'
O O 0.0106 0.0060 'International Tables Vol C Tables 4.2.6.8 and 6.1.1.4'

loop_
_geom_angle_atom_site_label_1
_geom_angle_atom_site_label_2
_geom_angle_atom_site_label_3
_geom_angle
_geom_angle_site_symmetry_1
_geom_angle_site_symmetry_3
C2 C1 C2 116.7(4) 8 .
C2 C1 C6 121.61(18) 8 .
C2 C1 C6 121.61(18) . .
C4 C2 C1 119.2(3) . .
C5 C3 C5 119.4(4) 18 .
C5 C3 C7 120.3(2) 18 .
C5 C3 C7 120.3(2) . .
N1 C4 C2 124.4(3) . .
C3 C5 C5 120.08(19) . 21_656
O1 C6 O1 128.1(3) 8 .
O1 C6 C1 115.89(17) 8 .
O1 C6 C1 115.89(17) . .
O3 C7 O3 127.0(4) 18 .
O3 C7 C3 116.47(19) 18 .
O3 C7 C3 116.47(19) . .
C4 N1 C4 115.8(3) 8 .
C4 N1 Ni1 121.71(16) 8 44_665
C4 N1 Ni1 121.71(16) . 44_665
O2 Ni1 O3 96.28(10) . .
O2 Ni1 O3 96.28(10) . 16
O3 Ni1 O3 88.42(15) . 16
O2 Ni1 O1 89.98(10) . 16
O3 Ni1 O1 90.50(9) . 16
O3 Ni1 O1 173.73(8) 16 16
O2 Ni1 O1 89.98(10) . .
O3 Ni1 O1 173.73(8) . .
O3 Ni1 O1 90.50(9) 16 .
O1 Ni1 O1 89.91(12) 16 .
O2 Ni1 N1 178.48(15) . 37_466
O3 Ni1 N1 84.81(9) . 37_466
O3 Ni1 N1 84.81(9) 16 37_466
O1 Ni1 N1 88.95(7) 16 37_466
O1 Ni1 N1 88.95(7) . 37_466
O2 Ni1 Ni1 30.44(2) . 17
O3 Ni1 Ni1 71.81(6) . 17
O3 Ni1 Ni1 112.65(7) 16 17
O1 Ni1 Ni1 72.79(5) 16 17
O1 Ni1 Ni1 114.25(5) . 17
N1 Ni1 Ni1 149.772(9) 37_466 17
O2 Ni1 Ni1 30.44(2) . 8
O3 Ni1 Ni1 112.65(7) . 8
O3 Ni1 Ni1 71.81(6) 16 8
O1 Ni1 Ni1 114.25(5) 16 8
O1 Ni1 Ni1 72.79(5) . 8
N1 Ni1 Ni1 149.772(9) 37_466 8
Ni1 Ni1 Ni1 60.0 17 8
C6 O1 Ni1 133.1(2) . .
C7 O3 Ni1 134.6(2) . .
Ni1 O2 Ni1 119.12(4) 17 .
Ni1 O2 Ni1 119.12(4) 17 8
Ni1 O2 Ni1 119.12(4) . 8

loop_
_geom_bond_atom_site_label_1
_geom_bond_atom_site_label_2
_geom_bond_distance
_geom_bond_site_symmetry_2
C1 C2 1.378(3) 8
C1 C2 1.378(3) .
C1 C6 1.516(5) .
C2 C4 1.362(4) .
C3 C5 1.374(4) 18
C3 C5 1.374(4) .
C3 C7 1.527(5) .
C4 N1 1.316(3) .
C5 C5 1.395(6) 21_656
C6 O1 1.246(2) 8
C6 O1 1.246(2) .
C7 O3 1.225(2) 18
C7 O3 1.225(2) .
N1 C4 1.316(3) 8
N1 Ni1 2.105(3) 44_665
Ni1 O2 2.0104(6) .
Ni1 O3 2.0419(18) .
Ni1 O3 2.0419(18) 16
Ni1 O1 2.0712(17) 16
Ni1 O1 2.0712(17) .
Ni1 N1 2.105(3) 37_466
Ni1 Ni1 3.4666(8) 17
Ni1 Ni1 3.4666(8) 8
O2 Ni1 2.0104(6) 17
O2 Ni1 2.0104(6) 8

loop_
_platon_squeeze_void_nr
_platon_squeeze_void_average_x
_platon_squeeze_void_average_y
_platon_squeeze_void_average_z
_platon_squeeze_void_volume
_platon_squeeze_void_count_electrons
_platon_squeeze_void_content
1 -0.102 -0.043 -0.030 5271 1625 ' '
